data_7046559
loop_
_publ_author_name
'Lv, Hai-Ting'
'Li, Hua-Min'
'Zou, Guo-Dong'
'Cui, Ying'
'Huang, Yang'
'Fan, Yang'

_publ_section_title
;
 Titanium-oxo clusters functionalized with catecholate-type ligands:
 modulating the optical properties through charge-transfer transitions.
;
_journal_issue 24
_journal_name_full 'Dalton transactions (Cambridge, England : 2003)'
_journal_page_first 8158
_journal_page_last 8163
_journal_paper_doi 10.1039/c8dt01844h
_journal_volume 47
_journal_year 2018
_chemical_formula_moiety 'C36 H56 O16 P2 Ti4'
_chemical_formula_sum 'C36 H56 O16 P2 Ti4'
_chemical_formula_weight 998.34
_space_group_crystal_system triclinic
_space_group_IT_number 2
_space_group_name_Hall '-P 1'
_space_group_name_H-M_alt 'P -1'
_symmetry_space_group_name_Hall '-P 1'
_symmetry_space_group_name_H-M 'P -1'
_atom_sites_solution_hydrogens mixed
_audit_creation_method SHELXL-2016/6
_audit_update_record
;
2018-05-22 deposited with the CCDC.
2018-06-04 downloaded from the CCDC.
;
_cell_angle_alpha 115.032(7)
_cell_angle_beta 103.585(8)
_cell_angle_gamma 95.731(6)
_cell_formula_units_Z 2
_cell_length_a 12.7384(11)
_cell_length_b 13.8895(8)
_cell_length_c 15.5231(14)
_cell_measurement_reflns_used 3342
_cell_measurement_temperature 295(2)
_cell_measurement_theta_max 25.4570
_cell_measurement_theta_min 3.2530
_cell_volume 2356.2(4)
_computing_cell_refinement 'CrysAlisPro 1.171.38.41 (Rigaku OD, 2015)'
_computing_data_collection 'CrysAlisPro 1.171.38.41 (Rigaku OD, 2015)'
_computing_data_reduction 'CrysAlisPro 1.171.38.41 (Rigaku OD, 2015)'
_computing_structure_refinement 'SHELXL-2016/6 (Sheldrick, 2016)'
_computing_structure_solution 'SHELXT-2018/2 (Sheldrick, 2018)'
_diffrn_ambient_temperature 295(2)
_diffrn_detector_area_resol_mean 16.1213
_diffrn_measured_fraction_theta_full 0.997
_diffrn_measured_fraction_theta_max 0.997
_diffrn_measurement_device_type 'Xcalibur, Eos, Gemini'
_diffrn_measurement_method '\w scans'
_diffrn_radiation_type MoK\a
_diffrn_radiation_wavelength 0.71073
_diffrn_reflns_av_R_equivalents 0.0524
_diffrn_reflns_av_unetI/netI 0.0905
_diffrn_reflns_Laue_measured_fraction_full 0.997
_diffrn_reflns_Laue_measured_fraction_max 0.997
_diffrn_reflns_limit_h_max 15
_diffrn_reflns_limit_h_min -15
_diffrn_reflns_limit_k_max 17
_diffrn_reflns_limit_k_min -17
_diffrn_reflns_limit_l_max 18
_diffrn_reflns_limit_l_min -19
_diffrn_reflns_number 18054
_diffrn_reflns_point_group_measured_fraction_full 0.997
_diffrn_reflns_point_group_measured_fraction_max 0.997
_diffrn_reflns_theta_full 25.242
_diffrn_reflns_theta_max 26.000
_diffrn_reflns_theta_min 3.044
_diffrn_source 'fine-focus sealed X-ray tube'
_exptl_absorpt_coefficient_mu 0.783
_exptl_absorpt_correction_T_max 1.00000
_exptl_absorpt_correction_T_min 0.27337
_exptl_absorpt_correction_type multi-scan
_exptl_absorpt_process_details
;
CrysAlisPro 1.171.38.41 (Rigaku Oxford Diffraction, 2015)
Empirical absorption correction using spherical harmonics,
 implemented in SCALE3 ABSPACK scaling algorithm.
;
_exptl_crystal_colour 'orange red'
_exptl_crystal_density_diffrn 1.407
_exptl_crystal_description block
_exptl_crystal_F_000 1036
_exptl_crystal_size_max 0.18
_exptl_crystal_size_mid 0.16
_exptl_crystal_size_min 0.15
_refine_diff_density_max 1.520
_refine_diff_density_min -0.614
_refine_diff_density_rms 0.095
_refine_ls_extinction_method none
_refine_ls_goodness_of_fit_ref 1.022
_refine_ls_hydrogen_treatment constr
_refine_ls_matrix_type full
_refine_ls_number_parameters 590
_refine_ls_number_reflns 9248
_refine_ls_number_restraints 172
_refine_ls_restrained_S_all 1.028
_refine_ls_R_factor_all 0.1196
_refine_ls_R_factor_gt 0.0735
_refine_ls_shift/su_max 0.000
_refine_ls_shift/su_mean 0.000
_refine_ls_structure_factor_coef Fsqd
_refine_ls_weighting_details 'w=1/[\s^2^(Fo^2^)+(0.1016P)^2^+3.6596P] where P=(Fo^2^+2Fc^2^)/3'
_refine_ls_weighting_scheme calc
_refine_ls_wR_factor_gt 0.1877
_refine_ls_wR_factor_ref 0.2272
_reflns_Friedel_coverage 0.000
_reflns_number_gt 5799
_reflns_number_total 9248
_reflns_threshold_expression 'I > 2\s(I)'
_cod_data_source_file c8dt01844h2.cif
_cod_data_source_block C1
_cod_depositor_comments 'Adding full bibliography for 7046559--7046562.cif.'
_cod_database_code 7046559
_shelx_shelxl_version_number 2016/6
_shelx_space_group_comment
;
The symmetry employed for this shelxl refinement is uniquely defined
by the following loop, which should always be used as a source of
symmetry information in preference to the above space-group names.
They are only intended as comments.
;

loop_
_space_group_symop_operation_xyz
'x, y, z'
'-x, -y, -z'

loop_
_atom_site_label
_atom_site_type_symbol
_atom_site_fract_x
_atom_site_fract_y
_atom_site_fract_z
_atom_site_U_iso_or_equiv
_atom_site_adp_type
_atom_site_occupancy
_atom_site_site_symmetry_order
_atom_site_calc_flag
_atom_site_refinement_flags_posn
_atom_site_refinement_flags_adp
_atom_site_refinement_flags_occupancy
_atom_site_disorder_assembly
_atom_site_disorder_group
Ti1 Ti 0.03858(8) 0.29965(7) 0.40843(7) 0.0323(2) Uani 1 1 d . . . . .
Ti2 Ti -0.15765(8) 0.46171(8) 0.36159(7) 0.0359(3) Uani 1 1 d . U . . .
Ti3 Ti -0.19368(8) 0.30279(8) 0.44747(7) 0.0368(3) Uani 1 1 d . . . . .
Ti4 Ti -0.19865(12) 0.36316(10) 0.12760(9) 0.0590(4) Uani 1 1 d . . . . .
P1 P 0.08311(12) 0.47404(11) 0.32758(10) 0.0340(3) Uani 1 1 d . . . . .
P2 P -0.18635(14) 0.19255(12) 0.23096(12) 0.0448(4) Uani 1 1 d . . . . .
O1 O -0.0817(3) 0.3815(3) 0.4129(2) 0.0289(7) Uani 1 1 d . . . . .
O2 O 0.1221(3) 0.4050(3) 0.5438(3) 0.0361(8) Uani 1 1 d . . . . .
O3 O 0.1081(3) 0.3840(3) 0.3547(3) 0.0379(9) Uani 1 1 d . . . . .
O4 O 0.1377(3) 0.5852(3) 0.4158(3) 0.0432(9) Uani 1 1 d . . . . .
O5 O -0.0418(3) 0.4650(3) 0.2884(3) 0.0437(9) Uani 1 1 d . . . . .
O6 O -0.0639(3) 0.1992(3) 0.2671(3) 0.0425(9) Uani 1 1 d . . . . .
O7 O -0.2449(3) 0.1887(3) 0.3042(3) 0.0460(10) Uani 1 1 d . . . . .
O8 O -0.2070(3) 0.2925(3) 0.2150(3) 0.0474(10) Uani 1 1 d . U . . .
O9 O -0.2486(3) 0.4788(3) 0.2494(3) 0.0436(9) Uani 1 1 d . . . . .
O10 O -0.1707(4) 0.4911(4) 0.1144(3) 0.0640(13) Uani 1 1 d . . . . .
O11 O -0.3299(5) 0.3009(4) 0.0396(4) 0.0857(17) Uani 1 1 d . . . . .
O12 O -0.1077(5) 0.2950(4) 0.0670(4) 0.0857(17) Uani 1 1 d . . . . .
O13 O 0.1260(3) 0.2060(3) 0.3927(3) 0.0430(9) Uani 1 1 d . . . . .
O14 O -0.0631(3) 0.2381(3) 0.4631(3) 0.0377(9) Uani 1 1 d . . . . .
O15 O -0.2972(4) 0.2330(4) 0.4713(4) 0.0593(12) Uani 1 1 d . U . . .
O16 O -0.2735(3) 0.3981(3) 0.4014(3) 0.0410(9) Uani 1 1 d . . . . .
C1 C 0.1463(5) 0.4672(4) 0.2350(4) 0.0400(13) Uani 1 1 d . . . . .
C2 C 0.2388(6) 0.4253(6) 0.2304(6) 0.069(2) Uani 1 1 d . . . . .
H2 H 0.264151 0.394471 0.271852 0.083 Uiso 1 1 calc R U . . .
C3 C 0.2952(7) 0.4279(7) 0.1654(7) 0.085(3) Uani 1 1 d . . . . .
H3 H 0.357993 0.399259 0.163185 0.102 Uiso 1 1 calc R U . . .
C4 C 0.2582(8) 0.4728(7) 0.1044(6) 0.080(2) Uani 1 1 d . . . . .
H4 H 0.297304 0.477223 0.062152 0.096 Uiso 1 1 calc R U . . .
C5 C 0.1648(8) 0.5108(7) 0.1053(6) 0.083(2) Uani 1 1 d . . . . .
H5 H 0.138492 0.538415 0.061342 0.100 Uiso 1 1 calc R U . . .
C6 C 0.1078(6) 0.5093(6) 0.1702(5) 0.0652(19) Uani 1 1 d . . . . .
H6 H 0.043898 0.536463 0.170459 0.078 Uiso 1 1 calc R U . . .
C7 C -0.2455(6) 0.0700(5) 0.1168(5) 0.0544(17) Uani 1 1 d . . . . .
C8 C -0.2028(7) -0.0203(6) 0.1059(6) 0.085(3) Uani 1 1 d . . . . .
H8 H -0.143296 -0.016017 0.156383 0.102 Uiso 1 1 calc R U . . .
C9 C -0.2508(9) -0.1198(7) 0.0169(8) 0.111(4) Uani 1 1 d . . . . .
H9 H -0.222723 -0.181094 0.009644 0.133 Uiso 1 1 calc R U . . .
C10 C -0.3354(9) -0.1270(8) -0.0568(7) 0.104(3) Uani 1 1 d . . . . .
H10 H -0.365660 -0.192582 -0.115023 0.125 Uiso 1 1 calc R U . . .
C11 C -0.3765(8) -0.0380(8) -0.0457(7) 0.110(4) Uani 1 1 d . . . . .
H11 H -0.435283 -0.042706 -0.096897 0.132 Uiso 1 1 calc R U . . .
C12 C -0.3319(7) 0.0613(6) 0.0419(6) 0.089(3) Uani 1 1 d . . . . .
H12 H -0.361921 0.121519 0.048479 0.107 Uiso 1 1 calc R U . . .
C13 C -0.2445(5) 0.5756(5) 0.2437(4) 0.0454(14) Uani 1 1 d . . . . .
C14 C -0.2764(6) 0.6640(6) 0.3072(5) 0.0644(19) Uani 1 1 d . . . . .
H14 H -0.303284 0.661128 0.356994 0.077 Uiso 1 1 calc R U . . .
C15 C -0.2670(7) 0.7594(6) 0.2942(6) 0.073(2) Uani 1 1 d . . . . .
H15 H -0.288147 0.819929 0.335981 0.088 Uiso 1 1 calc R U . . .
C16 C -0.2277(7) 0.7632(6) 0.2221(6) 0.077(2) Uani 1 1 d . . . . .
H16 H -0.223407 0.825884 0.213927 0.093 Uiso 1 1 calc R U . . .
C17 C -0.1939(7) 0.6757(6) 0.1604(6) 0.071(2) Uani 1 1 d . . . . .
H17 H -0.165256 0.679959 0.111958 0.085 Uiso 1 1 calc R U . . .
C18 C -0.2029(6) 0.5806(5) 0.1707(5) 0.0550(17) Uani 1 1 d . . . . .
C19A C -0.412(4) 0.301(5) -0.026(2) 0.140(8) Uani 0.49(3) 1 d D U P A 1
H19A H -0.461787 0.240496 -0.029703 0.168 Uiso 0.49(3) 1 calc R U P A 1
C20A C -0.494(3) 0.371(3) -0.0175(19) 0.135(9) Uani 0.49(3) 1 d D U P A 1
H20A H -0.566084 0.328336 -0.033616 0.202 Uiso 0.49(3) 1 calc R U P A 1
H20B H -0.495506 0.401777 -0.062927 0.202 Uiso 0.49(3) 1 calc R U P A 1
H20C H -0.473114 0.429438 0.049628 0.202 Uiso 0.49(3) 1 calc R U P A 1
C21A C -0.420(3) 0.246(3) -0.1337(15) 0.150(9) Uani 0.49(3) 1 d D U P A 1
H21A H -0.357571 0.279493 -0.143989 0.224 Uiso 0.49(3) 1 calc R U P A 1
H21B H -0.487240 0.252223 -0.172459 0.224 Uiso 0.49(3) 1 calc R U P A 1
H21C H -0.420215 0.170252 -0.154284 0.224 Uiso 0.49(3) 1 calc R U P A 1
C19B C -0.413(3) 0.304(4) -0.043(3) 0.137(8) Uani 0.51(3) 1 d D U P A 2
H19B H -0.385663 0.349280 -0.070602 0.164 Uiso 0.51(3) 1 calc R U P A 2
C20B C -0.492(3) 0.347(2) 0.015(2) 0.143(9) Uani 0.51(3) 1 d D U P A 2
H20D H -0.553011 0.358018 -0.026998 0.215 Uiso 0.51(3) 1 calc R U P A 2
H20E H -0.453857 0.415388 0.072527 0.215 Uiso 0.51(3) 1 calc R U P A 2
H20F H -0.518086 0.295722 0.035114 0.215 Uiso 0.51(3) 1 calc R U P A 2
C21B C -0.469(3) 0.189(3) -0.1159(17) 0.145(8) Uani 0.51(3) 1 d D U P A 2
H21D H -0.509571 0.157010 -0.086232 0.218 Uiso 0.51(3) 1 calc R U P A 2
H21E H -0.413641 0.148937 -0.134628 0.218 Uiso 0.51(3) 1 calc R U P A 2
H21F H -0.518328 0.186736 -0.174099 0.218 Uiso 0.51(3) 1 calc R U P A 2
C22 C -0.0758(16) 0.2199(13) -0.0084(10) 0.185(5) Uani 1 1 d . U . . .
H22 H -0.003356 0.270344 0.017948 0.222 Uiso 1 1 d DR U . . .
C23 C -0.0186(14) 0.1455(11) 0.0233(11) 0.187(6) Uani 1 1 d . U . . .
H23A H -0.019029 0.161911 0.089814 0.280 Uiso 1 1 calc R U . . .
H23B H -0.056773 0.071141 -0.021680 0.280 Uiso 1 1 calc R U . . .
H23C H 0.056576 0.156021 0.022102 0.280 Uiso 1 1 calc DR U . . .
C24 C -0.0900(16) 0.2199(14) -0.0946(10) 0.205(6) Uani 1 1 d . U . . .
H24A H -0.164214 0.181510 -0.137159 0.307 Uiso 1 1 calc R U . . .
H24B H -0.038134 0.184379 -0.125392 0.307 Uiso 1 1 calc R U . . .
H24C H -0.078155 0.293667 -0.084669 0.307 Uiso 1 1 calc R U . . .
C25 C 0.1640(7) 0.1181(6) 0.3326(7) 0.082(3) Uani 1 1 d . . . . .
H25 H 0.096804 0.063519 0.283870 0.099 Uiso 1 1 calc R U . . .
C26 C 0.2178(11) 0.0669(10) 0.3880(10) 0.156(6) Uani 1 1 d . . . . .
H26A H 0.288635 0.113200 0.432688 0.234 Uiso 1 1 calc R U . . .
H26B H 0.227968 -0.001781 0.342695 0.234 Uiso 1 1 calc R U . . .
H26C H 0.172767 0.055034 0.425821 0.234 Uiso 1 1 calc R U . . .
C27 C 0.2204(12) 0.1450(10) 0.2754(10) 0.155(6) Uani 1 1 d . . . . .
H27A H 0.182023 0.188288 0.250151 0.233 Uiso 1 1 calc R U . . .
H27B H 0.223191 0.079381 0.220477 0.233 Uiso 1 1 calc R U . . .
H27C H 0.294422 0.185715 0.316360 0.233 Uiso 1 1 calc R U . . .
C28 C -0.0390(5) 0.1616(5) 0.5025(5) 0.0491(15) Uani 1 1 d . . . . .
H28 H 0.038448 0.156935 0.508406 0.059 Uiso 1 1 calc R U . . .
C29 C -0.1123(7) 0.0499(5) 0.4265(6) 0.078(2) Uani 1 1 d . . . . .
H29A H -0.188742 0.052618 0.419373 0.117 Uiso 1 1 calc R U . . .
H29B H -0.095004 -0.002971 0.448840 0.117 Uiso 1 1 calc R U . . .
H29C H -0.099496 0.029716 0.363185 0.117 Uiso 1 1 calc R U . . .
C30 C -0.0515(7) 0.2039(6) 0.6046(6) 0.070(2) Uani 1 1 d . . . . .
H30A H -0.004998 0.275680 0.646606 0.105 Uiso 1 1 calc R U . . .
H30B H -0.030271 0.156205 0.632474 0.105 Uiso 1 1 calc R U . . .
H30C H -0.127458 0.206883 0.600365 0.105 Uiso 1 1 calc R U . . .
C31A C -0.3745(19) 0.1909(15) 0.5034(16) 0.110(4) Uani 0.514(18) 1 d D U P B 1
H31A H -0.320595 0.174459 0.548898 0.131 Uiso 0.514(18) 1 d R U P B 1
C32A C -0.427(2) 0.0770(16) 0.434(2) 0.143(7) Uani 0.514(18) 1 d D U P B 1
H32A H -0.397301 0.054104 0.378707 0.215 Uiso 0.514(18) 1 d R U P B 1
H32B H -0.505871 0.066184 0.409477 0.215 Uiso 0.514(18) 1 d R U P B 1
H32C H -0.409501 0.034774 0.468667 0.215 Uiso 0.514(18) 1 d R U P B 1
C33A C -0.387(2) 0.270(2) 0.5964(17) 0.156(7) Uani 0.514(18) 1 d D U P B 1
H33A H -0.330196 0.287657 0.657393 0.234 Uiso 0.514(18) 1 d R U P B 1
H33B H -0.458176 0.250347 0.602413 0.234 Uiso 0.514(18) 1 d R U P B 1
H33C H -0.383646 0.331667 0.583603 0.234 Uiso 0.514(18) 1 d R U P B 1
C31B C -0.408(2) 0.1716(18) 0.4593(15) 0.118(5) Uani 0.486(18) 1 d D U P B 2
H31B H -0.357422 0.127372 0.473582 0.141 Uiso 0.486(18) 1 d R U P B 2
C32B C -0.450(2) 0.078(2) 0.361(2) 0.162(10) Uani 0.486(18) 1 d D U P B 2
H32D H -0.497561 0.104848 0.322667 0.243 Uiso 0.486(18) 1 d R U P B 2
H32E H -0.492981 0.016268 0.360107 0.243 Uiso 0.486(18) 1 d R U P B 2
H32F H -0.392321 0.055788 0.332097 0.243 Uiso 0.486(18) 1 d R U P B 2
C33B C -0.414(2) 0.194(3) 0.5580(19) 0.146(7) Uani 0.486(18) 1 d D U P B 2
H33D H -0.343295 0.214650 0.607221 0.219 Uiso 0.486(18) 1 d R U P B 2
H33E H -0.461405 0.136630 0.559031 0.219 Uiso 0.486(18) 1 d R U P B 2
H33F H -0.447395 0.256160 0.572771 0.219 Uiso 0.486(18) 1 d R U P B 2
C34 C -0.3856(5) 0.4076(6) 0.4009(6) 0.0657(19) Uani 1 1 d . . . . .
H34 H -0.400648 0.385127 0.449603 0.079 Uiso 1 1 calc R U . . .
C35 C -0.4648(7) 0.3269(10) 0.3018(9) 0.137(5) Uani 1 1 d . . . . .
H35A H -0.464965 0.353693 0.254016 0.205 Uiso 1 1 calc R U . . .
H35B H -0.537952 0.316390 0.307627 0.205 Uiso 1 1 calc R U . . .
H35C H -0.442402 0.258676 0.279959 0.205 Uiso 1 1 calc R U . . .
C36 C -0.3911(9) 0.5251(8) 0.4402(10) 0.130(5) Uani 1 1 d . . . . .
H36A H -0.345527 0.565023 0.508634 0.196 Uiso 1 1 calc R U . . .
H36B H -0.466418 0.530990 0.435802 0.196 Uiso 1 1 calc R U . . .
H36C H -0.364925 0.554515 0.401184 0.196 Uiso 1 1 calc R U . . .

loop_
_atom_site_aniso_label
_atom_site_aniso_U_11
_atom_site_aniso_U_22
_atom_site_aniso_U_33
_atom_site_aniso_U_23
_atom_site_aniso_U_13
_atom_site_aniso_U_12
Ti1 0.0366(5) 0.0302(5) 0.0356(5) 0.0182(4) 0.0136(4) 0.0104(4)
Ti2 0.0397(6) 0.0368(6) 0.0341(5) 0.0183(4) 0.0117(4) 0.0103(4)
Ti3 0.0363(5) 0.0387(6) 0.0392(6) 0.0204(5) 0.0143(4) 0.0063(4)
Ti4 0.0857(10) 0.0556(7) 0.0411(7) 0.0228(6) 0.0240(6) 0.0249(6)
P1 0.0395(8) 0.0388(8) 0.0341(7) 0.0217(6) 0.0185(6) 0.0123(6)
P2 0.0513(9) 0.0356(8) 0.0403(9) 0.0133(7) 0.0103(7) 0.0079(7)
O1 0.0308(18) 0.0306(18) 0.0308(18) 0.0185(15) 0.0108(15) 0.0063(14)
O2 0.040(2) 0.034(2) 0.036(2) 0.0201(17) 0.0078(16) 0.0059(16)
O3 0.040(2) 0.044(2) 0.044(2) 0.0270(18) 0.0234(18) 0.0160(16)
O4 0.059(3) 0.036(2) 0.039(2) 0.0185(18) 0.0213(19) 0.0086(18)
O5 0.050(2) 0.052(2) 0.044(2) 0.033(2) 0.0183(19) 0.0150(18)
O6 0.042(2) 0.042(2) 0.036(2) 0.0117(17) 0.0089(17) 0.0107(17)
O7 0.048(2) 0.039(2) 0.042(2) 0.0146(18) 0.0098(19) 0.0023(17)
O8 0.065(3) 0.0369(17) 0.049(2) 0.0212(10) 0.026(2) 0.0232(18)
O9 0.047(2) 0.039(2) 0.044(2) 0.0189(18) 0.0125(19) 0.0133(17)
O10 0.092(4) 0.071(3) 0.049(3) 0.037(2) 0.033(3) 0.035(3)
O11 0.108(4) 0.082(4) 0.050(3) 0.033(3) -0.008(3) 0.016(3)
O12 0.119(5) 0.079(4) 0.069(3) 0.027(3) 0.052(3) 0.044(3)
O13 0.053(2) 0.037(2) 0.048(2) 0.0233(18) 0.0208(19) 0.0194(18)
O14 0.044(2) 0.032(2) 0.044(2) 0.0239(17) 0.0156(18) 0.0092(16)
O15 0.051(3) 0.062(3) 0.074(3) 0.041(2) 0.024(2) -0.001(2)
O16 0.0311(19) 0.047(2) 0.053(2) 0.0296(19) 0.0143(18) 0.0104(16)
C1 0.052(3) 0.041(3) 0.036(3) 0.021(3) 0.022(3) 0.011(3)
C2 0.075(5) 0.097(6) 0.076(5) 0.057(5) 0.053(4) 0.040(4)
C3 0.087(6) 0.109(7) 0.093(6) 0.052(6) 0.065(5) 0.050(5)
C4 0.097(6) 0.100(6) 0.064(5) 0.045(5) 0.051(5) 0.019(5)
C5 0.101(7) 0.123(7) 0.073(5) 0.075(5) 0.047(5) 0.039(6)
C6 0.077(5) 0.090(5) 0.057(4) 0.050(4) 0.037(4) 0.027(4)
C7 0.063(4) 0.034(3) 0.045(4) 0.006(3) 0.007(3) 0.000(3)
C8 0.089(6) 0.054(5) 0.072(5) 0.007(4) -0.002(5) 0.016(4)
C9 0.112(8) 0.063(6) 0.102(8) -0.002(5) 0.012(7) 0.023(5)
C10 0.118(8) 0.065(6) 0.072(6) -0.002(5) 0.001(6) 0.003(6)
C11 0.108(8) 0.084(7) 0.074(6) 0.010(5) -0.027(6) 0.004(6)
C12 0.091(6) 0.058(5) 0.077(6) 0.017(4) -0.012(5) 0.001(4)
C13 0.054(4) 0.044(3) 0.040(3) 0.022(3) 0.009(3) 0.017(3)
C14 0.082(5) 0.061(4) 0.059(4) 0.036(4) 0.017(4) 0.027(4)
C15 0.105(6) 0.054(4) 0.068(5) 0.034(4) 0.020(5) 0.034(4)
C16 0.114(7) 0.056(5) 0.063(5) 0.038(4) 0.009(5) 0.014(4)
C17 0.091(6) 0.073(5) 0.060(5) 0.045(4) 0.018(4) 0.017(4)
C18 0.073(5) 0.057(4) 0.040(3) 0.028(3) 0.012(3) 0.016(3)
C19A 0.153(10) 0.168(11) 0.076(10) 0.049(10) -0.003(8) 0.064(8)
C20A 0.144(12) 0.163(14) 0.092(12) 0.064(11) 0.003(11) 0.068(11)
C21A 0.161(14) 0.181(15) 0.068(10) 0.042(11) -0.004(11) 0.044(12)
C19B 0.151(10) 0.166(11) 0.071(10) 0.051(9) -0.004(8) 0.062(8)
C20B 0.135(12) 0.185(14) 0.091(13) 0.058(11) 0.001(11) 0.067(11)
C21B 0.162(14) 0.166(14) 0.062(10) 0.038(10) -0.024(10) 0.054(11)
C22 0.318(14) 0.205(11) 0.114(8) 0.080(8) 0.145(10) 0.175(10)
C23 0.271(15) 0.194(12) 0.195(12) 0.111(10) 0.159(11) 0.162(11)
C24 0.335(16) 0.239(13) 0.110(9) 0.084(9) 0.140(11) 0.170(12)
C25 0.098(6) 0.066(5) 0.111(7) 0.044(5) 0.062(6) 0.051(5)
C26 0.220(14) 0.166(11) 0.235(15) 0.159(12) 0.158(13) 0.161(11)
C27 0.242(15) 0.160(11) 0.197(13) 0.123(11) 0.179(13) 0.140(11)
C28 0.057(4) 0.042(3) 0.061(4) 0.036(3) 0.017(3) 0.009(3)
C29 0.094(6) 0.044(4) 0.094(6) 0.037(4) 0.016(5) 0.013(4)
C30 0.082(5) 0.083(5) 0.072(5) 0.054(4) 0.031(4) 0.028(4)
C31A 0.082(7) 0.116(7) 0.100(7) 0.029(6) 0.038(6) -0.034(6)
C32A 0.115(10) 0.119(10) 0.138(11) 0.026(10) 0.035(10) -0.047(9)
C33A 0.120(11) 0.152(12) 0.128(11) 0.009(11) 0.057(10) -0.041(10)
C31B 0.090(7) 0.116(7) 0.106(7) 0.025(7) 0.034(6) -0.034(6)
C32B 0.115(12) 0.132(12) 0.141(14) 0.006(13) 0.016(13) -0.064(11)
C33B 0.113(10) 0.151(11) 0.123(11) 0.022(10) 0.060(9) -0.047(9)
C34 0.044(4) 0.077(5) 0.085(5) 0.040(4) 0.028(4) 0.021(3)
C35 0.044(5) 0.173(11) 0.134(9) 0.040(8) -0.007(6) 0.002(6)
C36 0.110(8) 0.097(7) 0.240(14) 0.084(9) 0.118(9) 0.067(6)

loop_
_atom_type_symbol
_atom_type_description
_atom_type_scat_dispersion_real
_atom_type_scat_dispersion_imag
_atom_type_scat_source
C C 0.0033 0.0016 'International Tables Vol C Tables 4.2.6.8 and 6.1.1.4'
H H 0.0000 0.0000 'International Tables Vol C Tables 4.2.6.8 and 6.1.1.4'
O O 0.0106 0.0060 'International Tables Vol C Tables 4.2.6.8 and 6.1.1.4'
P P 0.1023 0.0942 'International Tables Vol C Tables 4.2.6.8 and 6.1.1.4'
Ti Ti 0.2776 0.4457 'International Tables Vol C Tables 4.2.6.8 and 6.1.1.4'

loop_
_geom_angle_atom_site_label_1
_geom_angle_atom_site_label_2
_geom_angle_atom_site_label_3
_geom_angle
_geom_angle_site_symmetry_1
_geom_angle_site_symmetry_3
O13 Ti1 O2 97.32(17) . .
O13 Ti1 O3 96.97(16) . .
O2 Ti1 O3 91.58(15) . .
O13 Ti1 O1 169.84(16) . .
O2 Ti1 O1 90.50(14) . .
O3 Ti1 O1 89.26(14) . .
O13 Ti1 O14 98.49(16) . .
O2 Ti1 O14 88.59(15) . .
O3 Ti1 O14 164.39(15) . .
O1 Ti1 O14 75.13(14) . .
O13 Ti1 O6 89.52(17) . .
O2 Ti1 O6 173.12(15) . .
O3 Ti1 O6 88.39(16) . .
O1 Ti1 O6 82.62(14) . .
O14 Ti1 O6 89.59(16) . .
O2 Ti2 O1 106.93(16) 2_566 .
O2 Ti2 O9 100.72(16) 2_566 .
O1 Ti2 O9 151.84(16) . .
O2 Ti2 O16 99.57(17) 2_566 .
O1 Ti2 O16 79.15(15) . .
O9 Ti2 O16 101.64(16) . .
O2 Ti2 O5 101.53(17) 2_566 .
O1 Ti2 O5 89.03(15) . .
O9 Ti2 O5 80.24(16) . .
O16 Ti2 O5 158.07(16) . .
O2 Ti2 O8 170.77(16) 2_566 .
O1 Ti2 O8 80.70(14) . .
O9 Ti2 O8 71.29(14) . .
O16 Ti2 O8 86.83(15) . .
O5 Ti2 O8 72.97(15) . .
O15 Ti3 O4 92.82(19) . 2_566
O15 Ti3 O14 107.03(19) . .
O4 Ti3 O14 91.73(16) 2_566 .
O15 Ti3 O7 89.88(19) . .
O4 Ti3 O7 177.17(17) 2_566 .
O14 Ti3 O7 86.68(16) . .
O15 Ti3 O16 102.49(19) . .
O4 Ti3 O16 93.12(16) 2_566 .
O14 Ti3 O16 149.79(16) . .
O7 Ti3 O16 87.10(17) . .
O15 Ti3 O1 176.64(18) . .
O4 Ti3 O1 89.58(15) 2_566 .
O14 Ti3 O1 75.23(14) . .
O7 Ti3 O1 87.75(15) . .
O16 Ti3 O1 75.01(14) . .
O11 Ti4 O12 104.7(3) . .
O11 Ti4 O10 99.4(2) . .
O12 Ti4 O10 98.5(2) . .
O11 Ti4 O8 99.4(2) . .
O12 Ti4 O8 100.0(2) . .
O10 Ti4 O8 149.22(19) . .
O11 Ti4 O9 98.1(2) . .
O12 Ti4 O9 157.2(2) . .
O10 Ti4 O9 78.38(17) . .
O8 Ti4 O9 75.05(15) . .
O11 Ti4 O5 163.6(2) . .
O12 Ti4 O5 90.3(2) . .
O10 Ti4 O5 84.65(18) . .
O8 Ti4 O5 70.87(15) . .
O9 Ti4 O5 66.97(14) . .
O4 P1 O3 110.8(2) . .
O4 P1 O5 110.1(2) . .
O3 P1 O5 112.6(2) . .
O4 P1 C1 105.1(2) . .
O3 P1 C1 108.2(2) . .
O5 P1 C1 109.7(3) . .
O6 P2 O7 112.3(2) . .
O6 P2 O8 110.9(2) . .
O7 P2 O8 107.5(2) . .
O6 P2 C7 108.1(3) . .
O7 P2 C7 107.8(3) . .
O8 P2 C7 110.3(3) . .
Ti2 O1 Ti1 145.99(19) . .
Ti2 O1 Ti3 105.21(16) . .
Ti1 O1 Ti3 103.86(14) . .
Ti2 O2 Ti1 148.9(2) 2_566 .
P1 O3 Ti1 136.1(2) . .
P1 O4 Ti3 159.1(2) . 2_566
P1 O5 Ti2 126.7(2) . .
P1 O5 Ti4 138.9(2) . .
Ti2 O5 Ti4 87.17(14) . .
P2 O6 Ti1 125.2(2) . .
P2 O7 Ti3 121.4(2) . .
P2 O8 Ti4 144.2(2) . .
P2 O8 Ti2 115.8(2) . .
Ti4 O8 Ti2 93.07(14) . .
C13 O9 Ti2 125.1(3) . .
C13 O9 Ti4 109.1(3) . .
Ti2 O9 Ti4 99.69(16) . .
C18 O10 Ti4 120.0(4) . .
C19A O11 Ti4 150(4) . .
C19B O11 Ti4 145(3) . .
C22 O12 Ti4 157.6(10) . .
C25 O13 Ti1 151.7(5) . .
C28 O14 Ti3 131.2(4) . .
C28 O14 Ti1 124.2(3) . .
Ti3 O14 Ti1 104.56(16) . .
C31A O15 Ti3 171.8(8) . .
C31B O15 Ti3 160.8(10) . .
C34 O16 Ti2 135.3(4) . .
C34 O16 Ti3 124.3(4) . .
Ti2 O16 Ti3 100.36(16) . .
C2 C1 C6 118.5(6) . .
C2 C1 P1 120.0(5) . .
C6 C1 P1 121.3(5) . .
C1 C2 C3 121.2(7) . .
C4 C3 C2 119.5(8) . .
C5 C4 C3 120.1(7) . .
C4 C5 C6 121.1(7) . .
C5 C6 C1 119.5(7) . .
C12 C7 C8 119.0(6) . .
C12 C7 P2 122.8(6) . .
C8 C7 P2 118.1(6) . .
C7 C8 C9 119.2(8) . .
C10 C9 C8 121.2(9) . .
C9 C10 C11 119.2(8) . .
C10 C11 C12 121.1(9) . .
C7 C12 C11 120.3(8) . .
O9 C13 C14 123.6(6) . .
O9 C13 C18 115.5(5) . .
C14 C13 C18 120.9(6) . .
C13 C14 C15 118.1(7) . .
C16 C15 C14 120.6(7) . .
C15 C16 C17 121.0(7) . .
C16 C17 C18 119.7(7) . .
O10 C18 C13 116.4(6) . .
O10 C18 C17 123.9(7) . .
C13 C18 C17 119.6(7) . .
O11 C19A C21A 121(2) . .
O11 C19A C20A 131.6(19) . .
C21A C19A C20A 106(3) . .
O11 C19B C21B 106(4) . .
O11 C19B C20B 96(3) . .
C21B C19B C20B 106(3) . .
C24 C22 O12 122.2(11) . .
C24 C22 C23 125.7(11) . .
O12 C22 C23 112.0(10) . .
O13 C25 C27 112.0(7) . .
O13 C25 C26 111.3(8) . .
C27 C25 C26 117.2(9) . .
O14 C28 C30 109.6(5) . .
O14 C28 C29 107.8(5) . .
C30 C28 C29 115.2(6) . .
O15 C31A C33A 113.7(14) . .
O15 C31A C32A 111.6(13) . .
C33A C31A C32A 134.7(16) . .
C33B C31B C32B 134.8(17) . .
C33B C31B O15 108.3(14) . .
C32B C31B O15 110.1(15) . .
O16 C34 C35 109.5(6) . .
O16 C34 C36 109.4(6) . .
C35 C34 C36 118.6(9) . .

loop_
_geom_bond_atom_site_label_1
_geom_bond_atom_site_label_2
_geom_bond_distance
_geom_bond_site_symmetry_2
Ti1 O13 1.772(4) .
Ti1 O2 1.930(4) .
Ti1 O3 1.955(4) .
Ti1 O1 1.994(3) .
Ti1 O14 2.009(4) .
Ti1 O6 2.041(4) .
Ti2 O2 1.735(4) 2_566
Ti2 O1 1.848(3) .
Ti2 O9 1.972(4) .
Ti2 O16 1.993(4) .
Ti2 O5 2.071(4) .
Ti2 O8 2.368(4) .
Ti3 O15 1.759(4) .
Ti3 O4 1.925(4) 2_566
Ti3 O14 1.982(4) .
Ti3 O7 2.003(4) .
Ti3 O16 2.006(4) .
Ti3 O1 2.016(3) .
Ti4 O11 1.746(6) .
Ti4 O12 1.760(5) .
Ti4 O10 1.882(5) .
Ti4 O8 1.997(4) .
Ti4 O9 2.182(4) .
Ti4 O5 2.515(4) .
P1 O4 1.514(4) .
P1 O3 1.517(4) .
P1 O5 1.536(4) .
P1 C1 1.780(5) .
P2 O6 1.508(4) .
P2 O7 1.515(4) .
P2 O8 1.547(4) .
P2 C7 1.781(6) .
O9 C13 1.381(7) .
O10 C18 1.352(8) .
O11 C19A 1.28(4) .
O11 C19B 1.48(5) .
O12 C22 1.378(10) .
O13 C25 1.402(7) .
O14 C28 1.458(6) .
O15 C31A 1.387(17) .
O15 C31B 1.50(2) .
O16 C34 1.446(7) .
C1 C2 1.369(9) .
C1 C6 1.385(8) .
C2 C3 1.378(10) .
C3 C4 1.362(11) .
C4 C5 1.349(11) .
C5 C6 1.379(9) .
C7 C12 1.353(10) .
C7 C8 1.377(10) .
C8 C9 1.419(11) .
C9 C10 1.334(13) .
C10 C11 1.350(13) .
C11 C12 1.403(11) .
C13 C14 1.381(9) .
C13 C18 1.382(9) .
C14 C15 1.420(9) .
C15 C16 1.346(11) .
C16 C17 1.377(11) .
C17 C18 1.393(9) .
C19A C21A 1.49(3) .
C19A C20A 1.49(3) .
C19B C21B 1.49(3) .
C19B C20B 1.49(3) .
C22 C24 1.308(15) .
C22 C23 1.500(10) .
C25 C27 1.403(12) .
C25 C26 1.433(12) .
C28 C30 1.494(9) .
C28 C29 1.521(9) .
C31A C33A 1.452(12) .
C31A C32A 1.456(12) .
C31B C33B 1.453(12) .
C31B C32B 1.454(12) .
C34 C35 1.493(12) .
C34 C36 1.496(11) .
